data_4324425
loop_
_publ_author_name
'Gina M. Chiarella'
'F. Albert Cotton'
'Carlos A. Murillo'
'Mark D. Young'

_publ_section_title
;
 Tuning the Electrochemistry of Re26+ Species with Divergent Bicyclic
 Guanidinate Ligands and by Modification of Axial \p Interactions
;
_journal_name_full 'Inorganic Chemistry'
_journal_page_first 1258
_journal_page_last 1264
_journal_paper_doi 10.1021/ic101890p
_journal_volume 50
_journal_year 2011
_chemical_formula_moiety 'C26 H40 F6 N12 O6 Re2 S2 '
_chemical_formula_sum 'C26 H40 F6 N12 O6 Re2 S2'
_chemical_formula_weight 1167.22
_chemical_name_systematic
; 
 ? 
;
_space_group_IT_number 14
_symmetry_cell_setting monoclinic
_symmetry_space_group_name_Hall '-P 2ybc'
_symmetry_space_group_name_H-M 'P 1 21/c 1'
_atom_sites_solution_hydrogens geom
_atom_sites_solution_primary direct
_atom_sites_solution_secondary difmap
_audit_creation_method SHELXL-97
_cell_angle_alpha 90.00
_cell_angle_beta 119.56(3)
_cell_angle_gamma 90.00
_cell_formula_units_Z 2
_cell_length_a 9.015(6)
_cell_length_b 15.094(9)
_cell_length_c 15.296(7)
_cell_measurement_reflns_used 1663
_cell_measurement_temperature 213(2)
_cell_measurement_theta_max 26.12
_cell_measurement_theta_min 2.48
_cell_volume 1810.5(19)
_computing_cell_refinement 'APEX-II(BRUKER-NONIUS, 2008)'
_computing_data_collection 'APEX-II (BRUKER-NONIUS, 2008)'
_computing_data_reduction 'APEX-II (BRUKER-NONIUS, 2008'
_computing_molecular_graphics 'SHELXS-97 (Sheldrick, 2008)'
_computing_publication_material 'SHELXTL (Bruker 2000)'
_computing_structure_refinement 'SHELXS-97 (Sheldrick, 2008)'
_computing_structure_solution 'SHELXS-97 (Sheldrick, 2008)'
_diffrn_ambient_temperature 213(2)
_diffrn_measured_fraction_theta_full 1.000
_diffrn_measured_fraction_theta_max 1.000
_diffrn_measurement_device_type 'APEX II'
_diffrn_measurement_method 'omega scans'
_diffrn_radiation_monochromator graphite
_diffrn_radiation_source 'fine-focus sealed tube'
_diffrn_radiation_type MoK\a
_diffrn_radiation_wavelength 0.71073
_diffrn_reflns_av_R_equivalents 0.1169
_diffrn_reflns_av_sigmaI/netI 0.1208
_diffrn_reflns_limit_h_max 10
_diffrn_reflns_limit_h_min -10
_diffrn_reflns_limit_k_max 17
_diffrn_reflns_limit_k_min -17
_diffrn_reflns_limit_l_max 18
_diffrn_reflns_limit_l_min -18
_diffrn_reflns_number 13983
_diffrn_reflns_theta_full 25.03
_diffrn_reflns_theta_max 25.03
_diffrn_reflns_theta_min 2.04
_diffrn_standards_decay_% 0
_diffrn_standards_interval_count 0
_diffrn_standards_interval_time 0
_diffrn_standards_number 0
_exptl_absorpt_coefficient_mu 6.885
_exptl_absorpt_correction_T_max 0.4921
_exptl_absorpt_correction_T_min 0.3873
_exptl_absorpt_correction_type multi-scan
_exptl_absorpt_process_details 'SADABS; (Sheldrick, 2006)'
_exptl_crystal_colour purple
_exptl_crystal_density_diffrn 2.141
_exptl_crystal_description block
_exptl_crystal_F_000 1128
_exptl_crystal_size_max 0.17
_exptl_crystal_size_mid 0.13
_exptl_crystal_size_min 0.12
_refine_diff_density_max 1.469
_refine_diff_density_min -1.099
_refine_diff_density_rms 0.167
_refine_ls_extinction_method none
_refine_ls_goodness_of_fit_ref 0.848
_refine_ls_hydrogen_treatment constr
_refine_ls_matrix_type full
_refine_ls_number_parameters 288
_refine_ls_number_reflns 3189
_refine_ls_number_restraints 158
_refine_ls_restrained_S_all 0.869
_refine_ls_R_factor_all 0.0967
_refine_ls_R_factor_gt 0.0483
_refine_ls_shift/su_max 0.000
_refine_ls_shift/su_mean 0.000
_refine_ls_structure_factor_coef Fsqd
_refine_ls_weighting_details 'calc w=1/[\s^2^(Fo^2^)+(0.0400P)^2^+0.0000P] where P=(Fo^2^+2Fc^2^)/3'
_refine_ls_weighting_scheme calc
_refine_ls_wR_factor_gt 0.0933
_refine_ls_wR_factor_ref 0.1050
_reflns_number_gt 1742
_reflns_number_total 3189
_reflns_threshold_expression >2sigma(I)
_cod_data_source_file ic101890p_si_001_2.cif
_cod_data_source_block Re2_(tbn)_4_(SO3CF3)_2
_cod_original_cell_volume 1810.5(18)
_cod_database_code 4324425

loop_
_symmetry_equiv_pos_as_xyz
'x, y, z'
'-x, y+1/2, -z+1/2'
'-x, -y, -z'
'x, -y-1/2, z-1/2'

loop_
_atom_site_label
_atom_site_type_symbol
_atom_site_fract_x
_atom_site_fract_y
_atom_site_fract_z
_atom_site_U_iso_or_equiv
_atom_site_adp_type
_atom_site_occupancy
_atom_site_symmetry_multiplicity
_atom_site_calc_flag
_atom_site_refinement_flags
_atom_site_disorder_assembly
_atom_site_disorder_group
Re1 Re -0.00364(6) 0.06861(3) 0.02213(4) 0.0491(2) Uani 1 1 d D . .
S1 S -0.0863(5) 0.2986(3) 0.0887(3) 0.0914(14) Uani 1 1 d DU . .
C13 C -0.030(3) 0.3840(13) 0.0383(17) 0.136(6) Uani 1 1 d DU A .
F1 F -0.0888(14) 0.3805(8) -0.0551(9) 0.150(4) Uani 1 1 d U . .
F2 F 0.1380(15) 0.3910(7) 0.0950(8) 0.149(4) Uani 1 1 d U . .
F3 F -0.0943(14) 0.4584(8) 0.0647(9) 0.158(4) Uani 1 1 d U . .
O1 O -0.0192(11) 0.2202(5) 0.0636(6) 0.071(2) Uani 1 1 d U A .
O2 O -0.2815(12) 0.2985(7) 0.0271(7) 0.107(3) Uani 1 1 d . A .
O3 O -0.0318(12) 0.3072(7) 0.1924(7) 0.112(4) Uani 1 1 d U A .
C1 C 0.2583(15) -0.0334(9) 0.1863(9) 0.054(3) Uani 1 1 d D . .
N1 N 0.1991(12) 0.0474(7) 0.1662(7) 0.060(4) Uani 0.785(15) 1 d PDU A 1
N2 N 0.1990(12) -0.0961(6) 0.1187(7) 0.046(4) Uani 0.785(15) 1 d PD . 1
N3 N 0.385(2) -0.0618(10) 0.2772(9) 0.075(5) Uani 0.785(15) 1 d PDU A 1
C2 C 0.292(2) 0.1149(9) 0.2452(11) 0.075(6) Uani 0.785(15) 1 d PDU A 1
H2A H 0.3613 0.1509 0.2258 0.090 Uiso 0.785(15) 1 calc PR A 1
H2B H 0.2085 0.1542 0.2488 0.090 Uiso 0.785(15) 1 calc PR A 1
C3 C 0.402(3) 0.0779(11) 0.3442(12) 0.119(7) Uani 0.785(15) 1 d PDU A 1
H3A H 0.5077 0.1121 0.3728 0.142 Uiso 0.785(15) 1 calc PR A 1
H3B H 0.3475 0.0924 0.3845 0.142 Uiso 0.785(15) 1 calc PR A 1
C4 C 0.452(2) -0.0141(12) 0.3650(15) 0.094(7) Uani 0.785(15) 1 d PDU A 1
H4A H 0.5766 -0.0184 0.4004 0.112 Uiso 0.785(15) 1 calc PR A 1
H4B H 0.4111 -0.0390 0.4085 0.112 Uiso 0.785(15) 1 calc PR A 1
C5 C 0.408(2) -0.1594(10) 0.2748(10) 0.063(5) Uani 0.785(15) 1 d PDU A 1
H5A H 0.3831 -0.1899 0.3227 0.076 Uiso 0.785(15) 1 calc PR A 1
H5B H 0.5235 -0.1744 0.2895 0.076 Uiso 0.785(15) 1 calc PR A 1
C6 C 0.279(2) -0.1821(9) 0.1684(11) 0.057(6) Uani 0.785(15) 1 d PDU A 1
H6A H 0.3340 -0.2105 0.1343 0.069 Uiso 0.785(15) 1 calc PR A 1
H6B H 0.1923 -0.2226 0.1667 0.069 Uiso 0.785(15) 1 calc PR A 1
N1A N 0.1990(12) -0.0961(6) 0.1187(7) 0.060(4) Uani 0.215(15) 1 d PD . 2
N2A N 0.1991(12) 0.0474(7) 0.1662(7) 0.046(4) Uani 0.215(15) 1 d PD A 2
N3A N 0.362(10) -0.033(3) 0.2895(19) 0.075(5) Uani 0.215(15) 1 d PD A 2
C2A C 0.239(10) -0.1823(19) 0.173(3) 0.075(6) Uani 0.215(15) 1 d PD A 2
H2A1 H 0.1350 -0.2008 0.1736 0.090 Uiso 0.215(15) 1 calc PR A 2
H2A2 H 0.2569 -0.2253 0.1312 0.090 Uiso 0.215(15) 1 calc PR A 2
C3A C 0.379(11) -0.194(2) 0.275(4) 0.119(7) Uani 0.215(15) 1 d PD A 2
H3A1 H 0.4791 -0.2153 0.2722 0.142 Uiso 0.215(15) 1 calc PR A 2
H3A2 H 0.3474 -0.2395 0.3086 0.142 Uiso 0.215(15) 1 calc PR A 2
C4A C 0.425(8) -0.113(3) 0.335(2) 0.094(7) Uani 0.215(15) 1 d PD A 2
H4A1 H 0.3901 -0.1212 0.3860 0.112 Uiso 0.215(15) 1 calc PR A 2
H4A2 H 0.5493 -0.1089 0.3707 0.112 Uiso 0.215(15) 1 calc PR A 2
C5A C 0.330(8) 0.044(4) 0.341(3) 0.063(5) Uani 0.215(15) 1 d PD A 2
H5A1 H 0.2525 0.0278 0.3664 0.076 Uiso 0.215(15) 1 calc PR A 2
H5A2 H 0.4362 0.0676 0.3963 0.076 Uiso 0.215(15) 1 calc PR A 2
C6A C 0.248(8) 0.108(3) 0.254(2) 0.057(6) Uani 0.215(15) 1 d PD A 2
H6A1 H 0.1476 0.1364 0.2510 0.069 Uiso 0.215(15) 1 calc PR A 2
H6A2 H 0.3286 0.1535 0.2586 0.069 Uiso 0.215(15) 1 calc PR A 2
C7 C 0.2112(15) 0.0496(7) -0.0656(8) 0.054(3) Uani 1 1 d DU . .
N4 N 0.174(4) 0.1076(13) -0.016(3) 0.057(9) Uani 0.468(13) 1 d PD A 1
N5 N 0.179(5) -0.0361(12) -0.068(3) 0.047(7) Uani 0.468(13) 1 d PDU . 1
N6 N 0.341(7) 0.0694(19) -0.087(5) 0.064(9) Uani 0.468(13) 1 d PD A 1
C8 C 0.198(4) 0.2036(14) -0.030(3) 0.075(8) Uani 0.468(13) 1 d PDU A 1
H8A H 0.0946 0.2269 -0.0877 0.090 Uiso 0.468(13) 1 calc PR A 1
H8B H 0.2185 0.2371 0.0296 0.090 Uiso 0.468(13) 1 calc PR A 1
C9 C 0.344(4) 0.2159(14) -0.048(3) 0.099(9) Uani 0.468(13) 1 d PD A 1
H9A H 0.4477 0.2169 0.0184 0.119 Uiso 0.468(13) 1 calc PR A 1
H9B H 0.3330 0.2751 -0.0767 0.119 Uiso 0.468(13) 1 calc PR A 1
C10 C 0.377(4) 0.1538(18) -0.111(2) 0.076(7) Uani 0.468(13) 1 d PD A 1
H10A H 0.3029 0.1668 -0.1827 0.091 Uiso 0.468(13) 1 calc PR A 1
H10B H 0.4965 0.1575 -0.0958 0.091 Uiso 0.468(13) 1 calc PR A 1
C11 C 0.332(5) -0.006(2) -0.152(3) 0.075(8) Uani 0.468(13) 1 d PDU A 1
H11A H 0.4471 -0.0237 -0.1365 0.090 Uiso 0.468(13) 1 calc PR A 1
H11B H 0.2668 0.0108 -0.2226 0.090 Uiso 0.468(13) 1 calc PR A 1
C12 C 0.246(5) -0.080(2) -0.129(3) 0.063(6) Uani 0.468(13) 1 d PDU A 1
H12A H 0.1531 -0.1049 -0.1905 0.076 Uiso 0.468(13) 1 calc PR A 1
H12B H 0.3270 -0.1267 -0.0903 0.076 Uiso 0.468(13) 1 calc PR A 1
N4A N 0.152(4) -0.0337(11) -0.083(3) 0.057(9) Uani 0.532(13) 1 d PD . 2
N5A N 0.155(4) 0.1122(12) -0.029(3) 0.047(7) Uani 0.532(13) 1 d PD A 2
N6A N 0.308(6) 0.0806(17) -0.107(5) 0.064(9) Uani 0.532(13) 1 d PD A 2
C8A C 0.209(5) -0.0945(17) -0.138(3) 0.075(8) Uani 0.532(13) 1 d PD A 2
H8A1 H 0.3061 -0.1298 -0.0899 0.090 Uiso 0.532(13) 1 calc PR A 2
H8A2 H 0.1157 -0.1353 -0.1798 0.090 Uiso 0.532(13) 1 calc PR A 2
C9A C 0.258(4) -0.0444(15) -0.2032(19) 0.099(9) Uani 0.532(13) 1 d PD A 2
H9A1 H 0.1524 -0.0256 -0.2629 0.119 Uiso 0.532(13) 1 calc PR A 2
H9A2 H 0.3151 -0.0858 -0.2262 0.119 Uiso 0.532(13) 1 calc PR A 2
C10A C 0.368(3) 0.0347(18) -0.163(2) 0.076(7) Uani 0.532(13) 1 d PD A 2
H10C H 0.4876 0.0172 -0.1197 0.091 Uiso 0.532(13) 1 calc PR A 2
H10D H 0.3606 0.0717 -0.2176 0.091 Uiso 0.532(13) 1 calc PR A 2
C11A C 0.320(4) 0.1762(19) -0.090(2) 0.075(8) Uani 0.532(13) 1 d PD A 2
H11C H 0.2423 0.2082 -0.1511 0.090 Uiso 0.532(13) 1 calc PR A 2
H11D H 0.4369 0.1972 -0.0663 0.090 Uiso 0.532(13) 1 calc PR A 2
C12A C 0.271(3) 0.1891(15) -0.009(2) 0.063(6) Uani 0.532(13) 1 d PD A 2
H12C H 0.3707 0.1863 0.0581 0.076 Uiso 0.532(13) 1 calc PR A 2
H12D H 0.2119 0.2456 -0.0177 0.076 Uiso 0.532(13) 1 calc PR A 2

loop_
_atom_site_aniso_label
_atom_site_aniso_U_11
_atom_site_aniso_U_22
_atom_site_aniso_U_33
_atom_site_aniso_U_23
_atom_site_aniso_U_13
_atom_site_aniso_U_12
Re1 0.0488(3) 0.0516(3) 0.0430(3) 0.0015(3) 0.0197(2) -0.0044(3)
S1 0.088(3) 0.093(3) 0.065(2) -0.012(2) 0.015(2) 0.044(3)
C13 0.128(8) 0.143(8) 0.137(7) -0.014(5) 0.066(5) 0.002(5)
F1 0.153(6) 0.143(6) 0.145(5) 0.003(4) 0.067(4) -0.014(4)
F2 0.136(6) 0.143(6) 0.159(6) -0.009(4) 0.066(4) -0.002(4)
F3 0.150(6) 0.141(6) 0.176(6) -0.009(4) 0.074(4) 0.007(4)
O1 0.074(6) 0.053(6) 0.075(6) -0.012(5) 0.029(5) -0.009(5)
O2 0.073(7) 0.104(9) 0.115(8) -0.006(7) 0.025(6) 0.006(6)
O3 0.097(8) 0.131(10) 0.076(5) -0.028(7) 0.018(6) -0.005(7)
C1 0.048(8) 0.067(10) 0.041(8) 0.005(8) 0.016(7) 0.004(7)
N1 0.062(9) 0.058(10) 0.055(9) -0.020(7) 0.025(7) -0.012(8)
N2 0.063(9) 0.039(9) 0.048(9) 0.014(7) 0.036(7) 0.000(7)
N3 0.075(10) 0.101(11) 0.043(8) 0.012(9) 0.024(7) 0.032(11)
C2 0.077(8) 0.071(8) 0.069(7) -0.015(6) 0.030(5) -0.004(6)
C3 0.121(10) 0.095(9) 0.100(9) -0.002(8) 0.024(7) -0.005(8)
C4 0.066(12) 0.119(13) 0.066(14) -0.015(12) 0.010(11) 0.030(13)
C5 0.058(11) 0.083(10) 0.040(10) 0.011(10) 0.017(8) -0.014(10)
C6 0.052(9) 0.057(9) 0.058(8) 0.010(7) 0.024(6) 0.007(6)
N1A 0.062(9) 0.058(10) 0.055(9) -0.020(7) 0.025(7) -0.012(8)
N2A 0.063(9) 0.039(9) 0.048(9) 0.014(7) 0.036(7) 0.000(7)
N3A 0.075(10) 0.101(11) 0.043(8) 0.012(9) 0.024(7) 0.032(11)
C2A 0.077(8) 0.071(8) 0.069(7) -0.015(6) 0.030(5) -0.004(6)
C3A 0.121(10) 0.095(9) 0.100(9) -0.002(8) 0.024(7) -0.005(8)
C4A 0.066(12) 0.119(13) 0.066(14) -0.015(12) 0.010(11) 0.030(13)
C5A 0.058(11) 0.083(10) 0.040(10) 0.011(10) 0.017(8) -0.014(10)
C6A 0.052(9) 0.057(9) 0.058(8) 0.010(7) 0.024(6) 0.007(6)
C7 0.045(7) 0.071(9) 0.044(7) 0.017(7) 0.020(6) -0.008(7)
N4 0.051(14) 0.068(13) 0.031(13) 0.006(8) 0.004(11) 0.014(9)
N5 0.046(7) 0.047(7) 0.047(7) 0.0001(11) 0.023(4) -0.0002(11)
N6 0.046(18) 0.064(10) 0.08(2) 0.028(12) 0.03(2) 0.012(10)
C8 0.056(11) 0.076(12) 0.090(12) -0.007(8) 0.035(8) 0.006(8)
C9 0.14(2) 0.09(2) 0.085(19) 0.019(16) 0.066(18) 0.006(18)
C10 0.053(14) 0.10(2) 0.086(17) 0.004(15) 0.046(13) -0.008(13)
C11 0.077(11) 0.078(11) 0.075(11) 0.000(8) 0.041(9) -0.019(8)
C12 0.057(9) 0.059(9) 0.073(9) 0.002(7) 0.031(7) -0.011(7)
N4A 0.051(14) 0.068(13) 0.031(13) 0.006(8) 0.004(11) 0.014(9)
N5A 0.046(7) 0.047(7) 0.047(7) 0.0001(11) 0.023(4) -0.0002(11)
N6A 0.046(18) 0.064(10) 0.08(2) 0.028(12) 0.03(2) 0.012(10)
C8A 0.056(11) 0.076(12) 0.090(12) -0.007(8) 0.035(8) 0.006(8)
C9A 0.14(2) 0.09(2) 0.085(19) 0.019(16) 0.066(18) 0.006(18)
C10A 0.053(14) 0.10(2) 0.086(17) 0.004(15) 0.046(13) -0.008(13)
C11A 0.077(11) 0.078(11) 0.075(11) 0.000(8) 0.041(9) -0.019(8)
C12A 0.057(9) 0.059(9) 0.073(9) 0.002(7) 0.031(7) -0.011(7)

loop_
_atom_type_symbol
_atom_type_description
_atom_type_scat_dispersion_real
_atom_type_scat_dispersion_imag
_atom_type_scat_source
C C 0.0033 0.0016 'International Tables Vol C Tables 4.2.6.8 and 6.1.1.4'
H H 0.0000 0.0000 'International Tables Vol C Tables 4.2.6.8 and 6.1.1.4'
F F 0.0171 0.0103 'International Tables Vol C Tables 4.2.6.8 and 6.1.1.4'
N N 0.0061 0.0033 'International Tables Vol C Tables 4.2.6.8 and 6.1.1.4'
O O 0.0106 0.0060 'International Tables Vol C Tables 4.2.6.8 and 6.1.1.4'
Re Re -1.0185 7.2310 'International Tables Vol C Tables 4.2.6.8 and 6.1.1.4'
S S 0.1246 0.1234 'International Tables Vol C Tables 4.2.6.8 and 6.1.1.4'

loop_
_geom_angle_atom_site_label_1
_geom_angle_atom_site_label_2
_geom_angle_atom_site_label_3
_geom_angle
_geom_angle_site_symmetry_1
_geom_angle_site_symmetry_3
N4 Re1 N4A 171.0(17) . 3
N4 Re1 N1A 91.8(12) . 3
N4A Re1 N1A 96.5(10) 3 3
N4 Re1 N2 91.8(12) . 3
N4A Re1 N2 96.5(10) 3 3
N1A Re1 N2 0.0(10) 3 3
N4 Re1 N5A 6(2) . .
N4A Re1 N5A 175.0(7) 3 .
N1A Re1 N5A 86.0(11) 3 .
N2 Re1 N5A 86.0(11) 3 .
N4 Re1 N5 176.0(8) . 3
N4A Re1 N5 6(2) 3 3
N1A Re1 N5 90.0(13) 3 3
N2 Re1 N5 90.0(13) 3 3
N5A Re1 N5 174.1(16) . 3
N4 Re1 N1 86.7(12) . .
N4A Re1 N1 84.9(10) 3 .
N1A Re1 N1 177.0(4) 3 .
N2 Re1 N1 177.0(4) 3 .
N5A Re1 N1 92.4(11) . .
N5 Re1 N1 91.3(13) 3 .
N4 Re1 Re1 92.2(5) . 3
N4A Re1 Re1 91.3(5) 3 3
N1A Re1 Re1 90.5(3) 3 3
N2 Re1 Re1 90.5(3) 3 3
N5A Re1 Re1 93.0(4) . 3
N5 Re1 Re1 91.4(6) 3 3
N1 Re1 Re1 92.1(3) . 3
N4 Re1 O1 87.5(5) . .
N4A Re1 O1 89.4(6) 3 .
N1A Re1 O1 87.3(3) 3 .
N2 Re1 O1 87.3(3) 3 .
N5A Re1 O1 86.5(5) . .
N5 Re1 O1 89.0(6) 3 .
N1 Re1 O1 90.1(3) . .
Re1 Re1 O1 177.7(2) 3 .
O3 S1 O1 114.0(6) . .
O3 S1 O2 110.3(6) . .
O1 S1 O2 109.6(6) . .
O3 S1 C13 114.9(10) . .
O1 S1 C13 103.9(9) . .
O2 S1 C13 103.3(9) . .
F1 C13 F2 116.7(18) . .
F1 C13 F3 110.9(18) . .
F2 C13 F3 104.3(17) . .
F1 C13 S1 115.5(16) . .
F2 C13 S1 105.3(14) . .
F3 C13 S1 102.6(13) . .
S1 O1 Re1 158.0(6) . .
N2 C1 N1 122.1(11) . .
N2 C1 N3 112.9(12) . .
N1 C1 N3 125.0(12) . .
N2 C1 N3A 134(2) . .
N1 C1 N3A 103.3(18) . .
C1 N1 C2 116.7(11) . .
C1 N1 Re1 115.9(8) . .
C2 N1 Re1 127.2(9) . .
C1 N2 C6 108.7(10) . .
C1 N2 Re1 119.4(8) . 3
C6 N2 Re1 131.3(8) . 3
C1 N3 C4 125.0(13) . .
C1 N3 C5 110.0(13) . .
C4 N3 C5 122.9(12) . .
C3 C2 N1 113.9(12) . .
C3 C2 H2A 108.8 . .
N1 C2 H2A 108.8 . .
C3 C2 H2B 108.8 . .
N1 C2 H2B 108.8 . .
H2A C2 H2B 107.7 . .
C4 C3 C2 125.3(14) . .
C4 C3 H3A 106.0 . .
C2 C3 H3A 106.0 . .
C4 C3 H3B 106.0 . .
C2 C3 H3B 106.0 . .
H3A C3 H3B 106.3 . .
N3 C4 C3 110.5(14) . .
N3 C4 H4A 109.5 . .
C3 C4 H4A 109.5 . .
N3 C4 H4B 109.5 . .
C3 C4 H4B 109.5 . .
H4A C4 H4B 108.1 . .
N3 C5 C6 102.2(11) . .
N3 C5 H5A 111.3 . .
C6 C5 H5A 111.3 . .
N3 C5 H5B 111.3 . .
C6 C5 H5B 111.3 . .
H5A C5 H5B 109.2 . .
N2 C6 C5 105.8(11) . .
N2 C6 H6A 110.6 . .
C5 C6 H6A 110.6 . .
N2 C6 H6B 110.6 . .
C5 C6 H6B 110.6 . .
H6A C6 H6B 108.7 . .
C4A N3A C1 117(2) . .
C4A N3A C5A 123(4) . .
C1 N3A C5A 114(3) . .
C3A C2A H2A1 106.5 . .
C3A C2A H2A2 106.5 . .
H2A1 C2A H2A2 106.5 . .
C2A C3A C4A 114(3) . .
C2A C3A H3A1 108.9 . .
C4A C3A H3A1 108.9 . .
C2A C3A H3A2 108.9 . .
C4A C3A H3A2 108.9 . .
H3A1 C3A H3A2 107.7 . .
N3A C4A C3A 120(3) . .
N3A C4A H4A1 107.3 . .
C3A C4A H4A1 107.3 . .
N3A C4A H4A2 107.3 . .
C3A C4A H4A2 107.3 . .
H4A1 C4A H4A2 106.9 . .
C6A C5A N3A 99.6(19) . .
C6A C5A H5A1 111.8 . .
N3A C5A H5A1 111.8 . .
C6A C5A H5A2 111.8 . .
N3A C5A H5A2 111.8 . .
H5A1 C5A H5A2 109.6 . .
C5A C6A H6A1 111.5 . .
C5A C6A H6A2 111.5 . .
H6A1 C6A H6A2 109.3 . .
N4 C7 N5 123.5(19) . .
N5A C7 N5 126.0(19) . .
N4 C7 N4A 123(2) . .
N5A C7 N4A 123.9(19) . .
N4 C7 N6 118.7(18) . .
N5A C7 N6 119.0(15) . .
N5 C7 N6 114(2) . .
N4A C7 N6 117.1(19) . .
N4 C7 N6A 116.3(14) . .
N5A C7 N6A 114.2(14) . .
N5 C7 N6A 119.8(18) . .
N4A C7 N6A 120(2) . .
C7 N4 C8 117.3(17) . .
C7 N4 Re1 115.9(12) . .
C8 N4 Re1 121.1(15) . .
C7 N5 C12 107(3) . .
C7 N5 Re1 115(2) . 3
C12 N5 Re1 135.7(16) . 3
C7 N6 C10 126(3) . .
C7 N6 C11 102(3) . .
C10 N6 C11 117(3) . .
C9 C8 N4 111.0(16) . .
C9 C8 H8A 109.4 . .
N4 C8 H8A 109.4 . .
C9 C8 H8B 109.4 . .
N4 C8 H8B 109.4 . .
H8A C8 H8B 108.0 . .
C8 C9 C10 122(2) . .
C8 C9 H9A 106.9 . .
C10 C9 H9A 106.9 . .
C8 C9 H9B 106.9 . .
C10 C9 H9B 106.9 . .
H9A C9 H9B 106.7 . .
N6 C10 C9 104(2) . .
N6 C10 H10A 110.9 . .
C9 C10 H10A 110.9 . .
N6 C10 H10B 110.9 . .
C9 C10 H10B 110.9 . .
H10A C10 H10B 108.9 . .
N6 C11 C12 106(2) . .
N6 C11 H11A 110.5 . .
C12 C11 H11A 110.5 . .
N6 C11 H11B 110.5 . .
C12 C11 H11B 110.5 . .
H11A C11 H11B 108.7 . .
N5 C12 C11 104(3) . .
N5 C12 H12A 111.0 . .
C11 C12 H12A 111.0 . .
N5 C12 H12B 111.0 . .
C11 C12 H12B 111.0 . .
H12A C12 H12B 109.0 . .
C7 N4A C8A 118(2) . .
C7 N4A Re1 116(2) . 3
C8A N4A Re1 125.6(13) . 3
C7 N5A C12A 105.5(15) . .
C7 N5A Re1 114.7(11) . .
C12A N5A Re1 136.3(15) . .
C10A N6A C7 129(2) . .
C10A N6A C11A 126(2) . .
C7 N6A C11A 104.6(18) . .
C9A C8A N4A 111(2) . .
C9A C8A H8A1 109.3 . .
N4A C8A H8A1 109.3 . .
C9A C8A H8A2 109.3 . .
N4A C8A H8A2 109.3 . .
H8A1 C8A H8A2 108.0 . .
C8A C9A C10A 120(2) . .
C8A C9A H9A1 107.4 . .
C10A C9A H9A1 107.4 . .
C8A C9A H9A2 107.4 . .
C10A C9A H9A2 107.4 . .
H9A1 C9A H9A2 106.9 . .
N6A C10A C9A 106(2) . .
N6A C10A H10C 110.6 . .
C9A C10A H10C 110.6 . .
N6A C10A H10D 110.6 . .
C9A C10A H10D 110.6 . .
H10C C10A H10D 108.7 . .
N6A C11A C12A 105(2) . .
N6A C11A H11C 110.8 . .
C12A C11A H11C 110.8 . .
N6A C11A H11D 110.8 . .
C12A C11A H11D 110.8 . .
H11C C11A H11D 108.9 . .
N5A C12A C11A 101.0(18) . .
N5A C12A H12C 111.6 . .
C11A C12A H12C 111.6 . .
N5A C12A H12D 111.6 . .
C11A C12A H12D 111.6 . .
H12C C12A H12D 109.4 . .

loop_
_geom_bond_atom_site_label_1
_geom_bond_atom_site_label_2
_geom_bond_distance
_geom_bond_site_symmetry_2
Re1 N4 2.036(15) .
Re1 N4A 2.04(3) 3
Re1 N1A 2.042(9) 3
Re1 N2 2.042(9) 3
Re1 N5A 2.052(13) .
Re1 N5 2.08(3) 3
Re1 N1 2.080(10) .
Re1 Re1 2.1900(16) 3
Re1 O1 2.398(8) .
S1 O3 1.416(10) .
S1 O1 1.464(9) .
S1 O2 1.532(9) .
S1 C13 1.702(16) .
C13 F1 1.26(2) .
C13 F2 1.33(2) .
C13 F3 1.41(2) .
C1 N2 1.306(13) .
C1 N1 1.306(14) .
C1 N3 1.364(15) .
C1 N3A 1.38(2) .
N1 C2 1.483(12) .
N2 C6 1.497(12) .
N2 Re1 2.042(9) 3
N3 C4 1.374(19) .
N3 C5 1.489(10) .
C2 C3 1.450(13) .
C2 H2A 0.9800 .
C2 H2B 0.9800 .
C3 C4 1.447(13) .
C3 H3A 0.9800 .
C3 H3B 0.9800 .
C4 H4A 0.9800 .
C4 H4B 0.9800 .
C5 C6 1.501(14) .
C5 H5A 0.9800 .
C5 H5B 0.9800 .
C6 H6A 0.9800 .
C6 H6B 0.9800 .
N3A C4A 1.38(3) .
N3A C5A 1.51(2) .
C2A C3A 1.455(19) .
C2A H2A1 0.9800 .
C2A H2A2 0.9800 .
C3A C4A 1.456(19) .
C3A H3A1 0.9800 .
C3A H3A2 0.9800 .
C4A H4A1 0.9800 .
C4A H4A2 0.9800 .
C5A C6A 1.51(2) .
C5A H5A1 0.9800 .
C5A H5A2 0.9800 .
C6A H6A1 0.9800 .
C6A H6A2 0.9800 .
C7 N4 1.312(15) .
C7 N5A 1.317(14) .
C7 N5 1.321(15) .
C7 N4A 1.339(15) .
C7 N6 1.39(2) .
C7 N6A 1.396(18) .
N4 C8 1.500(15) .
N5 C12 1.488(15) .
N5 Re1 2.08(3) 3
N6 C10 1.411(17) .
N6 C11 1.484(19) .
C8 C9 1.480(14) .
C8 H8A 0.9800 .
C8 H8B 0.9800 .
C9 C10 1.481(14) .
C9 H9A 0.9800 .
C9 H9B 0.9800 .
C10 H10A 0.9800 .
C10 H10B 0.9800 .
C11 C12 1.498(17) .
C11 H11A 0.9800 .
C11 H11B 0.9800 .
C12 H12A 0.9800 .
C12 H12B 0.9800 .
N4A C8A 1.501(15) .
N4A Re1 2.04(3) 3
N5A C12A 1.491(15) .
N6A C10A 1.39(2) .
N6A C11A 1.46(2) .
C8A C9A 1.480(19) .
C8A H8A1 0.9800 .
C8A H8A2 0.9800 .
C9A C10A 1.481(18) .
C9A H9A1 0.9800 .
C9A H9A2 0.9800 .
C10A H10C 0.9800 .
C10A H10D 0.9800 .
C11A C12A 1.51(2) .
C11A H11C 0.9800 .
C11A H11D 0.9800 .
C12A H12C 0.9800 .
C12A H12D 0.9800 .

loop_
_geom_torsion_atom_site_label_1
_geom_torsion_atom_site_label_2
_geom_torsion_atom_site_label_3
_geom_torsion_atom_site_label_4
_geom_torsion
_geom_torsion_site_symmetry_1
_geom_torsion_site_symmetry_4
O3 S1 C13 F1 -174.8(15) . .
O1 S1 C13 F1 59.9(19) . .
O2 S1 C13 F1 -54.5(19) . .
O3 S1 C13 F2 54.9(17) . .
O1 S1 C13 F2 -70.4(15) . .
O2 S1 C13 F2 175.2(13) . .
O3 S1 C13 F3 -54.0(16) . .
O1 S1 C13 F3 -179.2(12) . .
O2 S1 C13 F3 66.3(15) . .
O3 S1 O1 Re1 85.5(15) . .
O2 S1 O1 Re1 -38.7(16) . .
C13 S1 O1 Re1 -148.6(16) . .
N4 Re1 O1 S1 166.8(18) . .
N4A Re1 O1 S1 -21.6(17) 3 .
N1A Re1 O1 S1 75.0(15) 3 .
N2 Re1 O1 S1 75.0(15) 3 .
N5A Re1 O1 S1 161.2(18) . .
N5 Re1 O1 S1 -15.1(19) 3 .
N1 Re1 O1 S1 -106.4(15) . .
N2 C1 N1 C2 -172.3(13) . .
N3 C1 N1 C2 8(2) . .
N3A C1 N1 C2 17(5) . .
N2 C1 N1 Re1 3.0(16) . .
N3 C1 N1 Re1 -177.1(14) . .
N3A C1 N1 Re1 -167(4) . .
N4 Re1 N1 C1 -94.7(10) . .
N4A Re1 N1 C1 88.4(10) 3 .
N5A Re1 N1 C1 -95.7(10) . .
N5 Re1 N1 C1 88.8(10) 3 .
Re1 Re1 N1 C1 -2.7(9) 3 .
O1 Re1 N1 C1 177.8(9) . .
N4 Re1 N1 C2 80.0(13) . .
N4A Re1 N1 C2 -96.9(13) 3 .
N5A Re1 N1 C2 79.0(13) . .
N5 Re1 N1 C2 -96.5(13) 3 .
Re1 Re1 N1 C2 172.0(12) 3 .
O1 Re1 N1 C2 -7.5(12) . .
N1 C1 N2 C6 -173.5(13) . .
N3 C1 N2 C6 6.6(18) . .
N3A C1 N2 C6 -7(6) . .
N1 C1 N2 Re1 -1.5(16) . 3
N3 C1 N2 Re1 178.6(12) . 3
N3A C1 N2 Re1 165(6) . 3
N2 C1 N3 C4 -169.3(19) . .
N1 C1 N3 C4 11(3) . .
N3A C1 N3 C4 -14(10) . .
N2 C1 N3 C5 -5(2) . .
N1 C1 N3 C5 174.7(14) . .
N3A C1 N3 C5 150(13) . .
C1 N1 C2 C3 -18(2) . .
Re1 N1 C2 C3 167.3(14) . .
N1 C2 C3 C4 14(3) . .
C1 N3 C4 C3 -15(3) . .
C5 N3 C4 C3 -176.7(19) . .
C2 C3 C4 N3 2(4) . .
C1 N3 C5 C6 2(2) . .
C4 N3 C5 C6 166(2) . .
C1 N2 C6 C5 -5.2(17) . .
Re1 N2 C6 C5 -175.8(10) 3 .
N3 C5 C6 N2 1.9(18) . .
N2 C1 N3A C4A 3(11) . .
N1 C1 N3A C4A 171(7) . .
N3 C1 N3A C4A -29(6) . .
N2 C1 N3A C5A -152(4) . .
N1 C1 N3A C5A 17(8) . .
N3 C1 N3A C5A 176(17) . .
C1 N3A C4A C3A -1(12) . .
C5A N3A C4A C3A 150(8) . .
C2A C3A C4A N3A -13(13) . .
C4A N3A C5A C6A -175(7) . .
C1 N3A C5A C6A -22(8) . .
N5A C7 N4 C8 -63(6) . .
N5 C7 N4 C8 -173(3) . .
N4A C7 N4 C8 -161(3) . .
N6 C7 N4 C8 31(5) . .
N6A C7 N4 C8 15(5) . .
N5A C7 N4 Re1 90(8) . .
N5 C7 N4 Re1 -19(5) . .
N4A C7 N4 Re1 -7(3) . .
N6 C7 N4 Re1 -175(4) . .
N6A C7 N4 Re1 169(3) . .
N1A Re1 N4 C7 -80(3) 3 .
N2 Re1 N4 C7 -80(3) 3 .
N5A Re1 N4 C7 -87(8) . .
N1 Re1 N4 C7 103(3) . .
Re1 Re1 N4 C7 11(3) 3 .
O1 Re1 N4 C7 -167(3) . .
N1A Re1 N4 C8 73(3) 3 .
N2 Re1 N4 C8 73(3) 3 .
N5A Re1 N4 C8 65(7) . .
N1 Re1 N4 C8 -105(3) . .
Re1 Re1 N4 C8 163(3) 3 .
O1 Re1 N4 C8 -14(3) . .
N4 C7 N5 C12 -178(3) . .
N5A C7 N5 C12 172(3) . .
N4A C7 N5 C12 90(17) . .
N6 C7 N5 C12 -21(5) . .
N6A C7 N5 C12 -6(5) . .
N4 C7 N5 Re1 17(5) . 3
N5A C7 N5 Re1 6(3) . 3
N4A C7 N5 Re1 -75(16) . 3
N6 C7 N5 Re1 174(4) . 3
N6A C7 N5 Re1 -171(3) . 3
N4 C7 N6 C10 -37(7) . .
N5A C7 N6 C10 -27(8) . .
N5 C7 N6 C10 165(5) . .
N4A C7 N6 C10 154(5) . .
N6A C7 N6 C10 48(7) . .
N4 C7 N6 C11 -174(3) . .
N5A C7 N6 C11 -164(3) . .
N5 C7 N6 C11 28(6) . .
N4A C7 N6 C11 17(6) . .
N6A C7 N6 C11 -90(13) . .
C7 N4 C8 C9 -33(5) . .
Re1 N4 C8 C9 175(3) . .
N4 C8 C9 C10 40(5) . .
C7 N6 C10 C9 37(7) . .
C11 N6 C10 C9 169(4) . .
C8 C9 C10 N6 -40(5) . .
C7 N6 C11 C12 -22(5) . .
C10 N6 C11 C12 -164(4) . .
C7 N5 C12 C11 5(4) . .
Re1 N5 C12 C11 165(4) 3 .
N6 C11 C12 N5 11(5) . .
N4 C7 N4A C8A -178(4) . .
N5A C7 N4A C8A 171(2) . .
N5 C7 N4A C8A -84(16) . .
N6 C7 N4A C8A -10(5) . .
N6A C7 N4A C8A 6(5) . .
N4 C7 N4A Re1 -2(3) . 3
N5A C7 N4A Re1 -13(4) . 3
N5 C7 N4A Re1 93(17) . 3
N6 C7 N4A Re1 166(4) . 3
N6A C7 N4A Re1 -177(3) . 3
N4 C7 N5A C12A 83(8) . .
N5 C7 N5A C12A 160(3) . .
N4A C7 N5A C12A 172.2(19) . .
N6 C7 N5A C12A -7(5) . .
N6A C7 N5A C12A -22(4) . .
N4 C7 N5A Re1 -79(6) . .
N5 C7 N5A Re1 -2(3) . .
N4A C7 N5A Re1 10(4) . .
N6 C7 N5A Re1 -169(4) . .
N6A C7 N5A Re1 175(3) . .
N4 Re1 N5A C7 80(6) . .
N1A Re1 N5A C7 -93(2) 3 .
N2 Re1 N5A C7 -93(2) 3 .
N1 Re1 N5A C7 90(2) . .
Re1 Re1 N5A C7 -2(2) 3 .
O1 Re1 N5A C7 180(2) . .
N4 Re1 N5A C12A -75(8) . .
N1A Re1 N5A C12A 112(4) 3 .
N2 Re1 N5A C12A 112(4) 3 .
N1 Re1 N5A C12A -65(4) . .
Re1 Re1 N5A C12A -157(4) 3 .
O1 Re1 N5A C12A 25(4) . .
N4 C7 N6A C10A 179(5) . .
N5A C7 N6A C10A -171(5) . .
N5 C7 N6A C10A 7(8) . .
N4A C7 N6A C10A -5(8) . .
N6 C7 N6A C10A 76(8) . .
N4 C7 N6A C11A -6(5) . .
N5A C7 N6A C11A 3(5) . .
N5 C7 N6A C11A -179(3) . .
N4A C7 N6A C11A 169(3) . .
N6 C7 N6A C11A -109(13) . .
C7 N4A C8A C9A -25(4) . .
Re1 N4A C8A C9A 159(2) 3 .
N4A C8A C9A C10A 46(4) . .
C7 N6A C10A C9A 21(7) . .
C11A N6A C10A C9A -152(5) . .
C8A C9A C10A N6A -42(4) . .
C10A N6A C11A C12A -169(5) . .
C7 N6A C11A C12A 17(5) . .
C7 N5A C12A C11A 31(3) . .
Re1 N5A C12A C11A -173(3) . .
N6A C11A C12A N5A -28(4) . .
